data_4088863
loop_
_publ_author_name
'Alashkar, Nour'
'Dietz, Christina'
'Baba Haj, Samer'
'Hiller, Wolf'
'Jurkschat, Klaus'

_publ_section_title
;
 Unsymmetrical Bicentric Organotin Lewis Acids
 {Me2N(CH2)3}Ph(X)Sn(CH2)nSnPh2X (X = F, I; n = 1, 3): Syntheses and
 Structures
;
_journal_issue 16
_journal_name_full Organometallics
_journal_page_first 2738
_journal_paper_doi 10.1021/acs.organomet.6b00500
_journal_volume 35
_journal_year 2016
_chemical_formula_moiety 'C24 H29 I2 N Sn2'
_chemical_formula_sum 'C24 H29 I2 N Sn2'
_chemical_formula_weight 822.66
_chemical_melting_point 437
_space_group_crystal_system monoclinic
_space_group_IT_number 15
_space_group_name_Hall '-C 2yc'
_space_group_name_H-M_alt 'C 1 2/c 1'
_atom_sites_solution_hydrogens geom
_audit_creation_method SHELXL-2014/7
_cell_angle_alpha 90
_cell_angle_beta 94.694(4)
_cell_angle_gamma 90
_cell_formula_units_Z 8
_cell_length_a 9.9414(4)
_cell_length_b 18.3814(9)
_cell_length_c 29.2432(11)
_cell_measurement_reflns_used 8159
_cell_measurement_temperature 173(2)
_cell_measurement_theta_max 29.1415
_cell_measurement_theta_min 2.0927
_cell_volume 5325.9(4)
_computing_cell_refinement 'CrysAlisPro, Agilent Technologies, Version 1.171.32.37'
_computing_data_collection 'CrysAlisPro, Agilent Technologies, Version 1.171.32.37'
_computing_data_reduction 'CrysAlisPro, Agilent Technologies, Version 1.171.32.37'
_computing_molecular_graphics 'SHELXP-97 (Sheldrick, 1997)'
_computing_publication_material 'enCIFer Version 1.5'
_computing_structure_refinement 'SHELXL-2014/7 (Sheldrick, 2014)'
_computing_structure_solution 'SHELXS-97 (Sheldrick, 1990)'
_diffrn_ambient_temperature 173(2)
_diffrn_measured_fraction_theta_full 1.000
_diffrn_measured_fraction_theta_max 1.000
_diffrn_measurement_device_type 'XcaliburS CCD Diffractometer'
_diffrn_measurement_method '\w und \y scan'
_diffrn_radiation_monochromator graphite
_diffrn_radiation_source 'fine-focus sealed tube'
_diffrn_radiation_type MoK\a
_diffrn_radiation_wavelength 0.71073
_diffrn_reflns_av_R_equivalents 0.0657
_diffrn_reflns_av_unetI/netI 0.0873
_diffrn_reflns_Laue_measured_fraction_full 1.000
_diffrn_reflns_Laue_measured_fraction_max 1.000
_diffrn_reflns_limit_h_max 11
_diffrn_reflns_limit_h_min -12
_diffrn_reflns_limit_k_max 22
_diffrn_reflns_limit_k_min -22
_diffrn_reflns_limit_l_max 35
_diffrn_reflns_limit_l_min -35
_diffrn_reflns_number 29933
_diffrn_reflns_point_group_measured_fraction_full 1.000
_diffrn_reflns_point_group_measured_fraction_max 1.000
_diffrn_reflns_theta_full 25.242
_diffrn_reflns_theta_max 25.498
_diffrn_reflns_theta_min 2.216
_exptl_absorpt_coefficient_mu 4.205
_exptl_absorpt_correction_T_max 1.00000
_exptl_absorpt_correction_T_min 0.92643
_exptl_absorpt_correction_type multi-scan
_exptl_absorpt_process_details
;
CrysAlis RED, Oxford Diffraction Ltd.,
Version 1.171.32.37 (release 24-10-2008 CrysAlis171 .NET)
(compiled Oct 24 2008,09:44:38)
Empirical absorption correction using spherical harmonics,
 implemented in SCALE3 ABSPACK scaling algorithm.
;
_exptl_crystal_colour colourless
_exptl_crystal_density_diffrn 2.052
_exptl_crystal_description block
_exptl_crystal_F_000 3088
_exptl_crystal_size_max 0.09
_exptl_crystal_size_mid 0.07
_exptl_crystal_size_min 0.06
_refine_diff_density_max 1.151
_refine_diff_density_min -0.696
_refine_diff_density_rms 0.108
_refine_ls_extinction_method none
_refine_ls_goodness_of_fit_ref 0.802
_refine_ls_hydrogen_treatment constr
_refine_ls_matrix_type full
_refine_ls_number_parameters 228
_refine_ls_number_reflns 4957
_refine_ls_number_restraints 0
_refine_ls_restrained_S_all 0.802
_refine_ls_R_factor_all 0.0552
_refine_ls_R_factor_gt 0.0253
_refine_ls_shift/su_max 0.001
_refine_ls_shift/su_mean 0.000
_refine_ls_structure_factor_coef Fsqd
_refine_ls_weighting_details 'w=1/[\s^2^(Fo^2^)+(0.0065P)^2^] where P=(Fo^2^+2Fc^2^)/3'
_refine_ls_weighting_scheme calc
_refine_ls_wR_factor_gt 0.0347
_refine_ls_wR_factor_ref 0.0362
_reflns_Friedel_coverage 0.000
_reflns_number_gt 3152
_reflns_number_total 4957
_reflns_threshold_expression 'I > 2\s(I)'
_cod_data_source_file om6b00500_si_002.cif
_cod_data_source_block 0927_compound-3
_cod_original_sg_symbol_H-M 'C 2/c'
_cod_database_code 4088863
_shelx_shelxl_version_number 2014/7
_shelx_space_group_comment
;
The symmetry employed for this shelxl refinement is uniquely defined
by the following loop, which should always be used as a source of
symmetry information in preference to the above space-group names.
They are only intended as comments.
;

loop_
_space_group_symop_operation_xyz
'x, y, z'
'-x, y, -z+1/2'
'x+1/2, y+1/2, z'
'-x+1/2, y+1/2, -z+1/2'
'-x, -y, -z'
'x, -y, z-1/2'
'-x+1/2, -y+1/2, -z'
'x+1/2, -y+1/2, z-1/2'

loop_
_atom_site_label
_atom_site_type_symbol
_atom_site_fract_x
_atom_site_fract_y
_atom_site_fract_z
_atom_site_U_iso_or_equiv
_atom_site_adp_type
_atom_site_occupancy
_atom_site_site_symmetry_order
_atom_site_calc_flag
_atom_site_refinement_flags_posn
_atom_site_refinement_flags_adp
Sn1 Sn 0.08829(3) 0.01401(2) 0.15309(2) 0.02137(9) Uani 1 1 d . .
I1 I -0.20545(3) 0.00154(2) 0.16189(2) 0.03160(9) Uani 1 1 d . .
N1 N 0.3321(3) 0.0030(2) 0.15242(11) 0.0235(9) Uani 1 1 d . .
C1 C 0.0562(4) -0.0042(3) 0.08091(11) 0.0221(12) Uani 1 1 d . .
H1A H -0.0167 0.0274 0.0691 0.026 Uiso 1 1 calc R U
H1B H 0.1368 0.0114 0.0671 0.026 Uiso 1 1 calc R U
Sn2 Sn 0.01014(3) -0.11045(2) 0.05747(2) 0.02292(9) Uani 1 1 d . .
I2 I 0.18673(3) -0.13903(2) -0.00584(2) 0.03688(11) Uani 1 1 d . .
C2 C 0.1324(5) -0.0603(3) 0.20844(13) 0.0313(14) Uani 1 1 d . .
H2A H 0.1160 -0.0365 0.2371 0.038 Uiso 1 1 calc R U
H2B H 0.0723 -0.1018 0.2046 0.038 Uiso 1 1 calc R U
C3 C 0.2760(5) -0.0863(3) 0.21087(15) 0.0392(15) Uani 1 1 d . .
H3A H 0.2830 -0.1266 0.1897 0.047 Uiso 1 1 calc R U
H3B H 0.3020 -0.1039 0.2416 0.047 Uiso 1 1 calc R U
C4 C 0.3709(5) -0.0264(3) 0.19904(14) 0.0351(14) Uani 1 1 d . .
H4A H 0.3688 0.0124 0.2215 0.042 Uiso 1 1 calc R U
H4B H 0.4622 -0.0452 0.2002 0.042 Uiso 1 1 calc R U
C5 C 0.3728(5) -0.0482(3) 0.11706(14) 0.0410(15) Uani 1 1 d . .
H5A H 0.4674 -0.0586 0.1224 0.062 Uiso 1 1 calc R U
H5B H 0.3552 -0.0267 0.0872 0.062 Uiso 1 1 calc R U
H5C H 0.3223 -0.0925 0.1186 0.062 Uiso 1 1 calc R U
C6 C 0.4001(5) 0.0730(3) 0.14713(17) 0.0444(15) Uani 1 1 d . .
H6A H 0.4960 0.0664 0.1520 0.067 Uiso 1 1 calc R U
H6B H 0.3711 0.1070 0.1692 0.067 Uiso 1 1 calc R U
H6C H 0.3778 0.0915 0.1167 0.067 Uiso 1 1 calc R U
C11 C 0.0961(3) 0.12865(13) 0.16663(10) 0.0201(12) Uani 1 1 d G .
C12 C 0.1277(3) 0.15664(17) 0.21035(8) 0.0309(14) Uani 1 1 d G .
H12 H 0.1439 0.1253 0.2352 0.037 Uiso 1 1 calc R U
C13 C 0.1352(3) 0.23145(19) 0.21698(9) 0.0410(15) Uani 1 1 d G .
H13 H 0.1564 0.2502 0.2462 0.049 Uiso 1 1 calc R U
C14 C 0.1110(3) 0.27828(13) 0.17990(13) 0.0389(15) Uani 1 1 d G .
H14 H 0.1161 0.3283 0.1843 0.047 Uiso 1 1 calc R U
C15 C 0.0794(3) 0.25030(17) 0.13618(10) 0.0392(15) Uani 1 1 d G .
H15 H 0.0632 0.2816 0.1114 0.047 Uiso 1 1 calc R U
C16 C 0.0719(3) 0.17548(18) 0.12955(8) 0.0280(13) Uani 1 1 d G .
H16 H 0.0507 0.1568 0.1003 0.034 Uiso 1 1 calc R U
C21 C -0.1832(2) -0.12189(18) 0.02097(10) 0.0217(12) Uani 1 1 d G .
C22 C -0.1983(3) -0.16815(17) -0.01670(10) 0.0301(13) Uani 1 1 d G .
H22 H -0.1241 -0.1934 -0.0260 0.036 Uiso 1 1 calc R U
C23 C -0.3242(4) -0.17672(17) -0.04047(9) 0.0372(15) Uani 1 1 d G .
H23 H -0.3343 -0.2077 -0.0657 0.045 Uiso 1 1 calc R U
C24 C -0.4350(3) -0.1390(2) -0.02658(11) 0.0570(19) Uani 1 1 d G .
H24 H -0.5192 -0.1448 -0.0425 0.068 Uiso 1 1 calc R U
C25 C -0.4199(3) -0.0928(2) 0.01109(12) 0.066(2) Uani 1 1 d G .
H25 H -0.4941 -0.0675 0.0204 0.079 Uiso 1 1 calc R U
C26 C -0.2940(3) -0.08419(17) 0.03487(9) 0.0524(19) Uani 1 1 d G .
H26 H -0.2839 -0.0532 0.0601 0.063 Uiso 1 1 calc R U
C31 C 0.0539(3) -0.19202(15) 0.10882(9) 0.0251(13) Uani 1 1 d G .
C32 C 0.1721(3) -0.23269(18) 0.11050(10) 0.0330(14) Uani 1 1 d G .
H32 H 0.2315 -0.2271 0.0878 0.040 Uiso 1 1 calc R U
C33 C 0.2014(3) -0.28175(17) 0.14610(12) 0.0447(16) Uani 1 1 d G .
H33 H 0.2804 -0.3090 0.1472 0.054 Uiso 1 1 calc R U
C34 C 0.1125(4) -0.29013(16) 0.18002(10) 0.0420(16) Uani 1 1 d G .
H34 H 0.1321 -0.3230 0.2038 0.050 Uiso 1 1 calc R U
C35 C -0.0057(3) -0.24946(19) 0.17835(9) 0.0383(14) Uani 1 1 d G .
H35 H -0.0651 -0.2551 0.2010 0.046 Uiso 1 1 calc R U
C36 C -0.0350(3) -0.20040(17) 0.14275(11) 0.0320(13) Uani 1 1 d G .
H36 H -0.1140 -0.1732 0.1416 0.038 Uiso 1 1 calc R U

loop_
_atom_site_aniso_label
_atom_site_aniso_U_11
_atom_site_aniso_U_22
_atom_site_aniso_U_33
_atom_site_aniso_U_23
_atom_site_aniso_U_13
_atom_site_aniso_U_12
Sn1 0.0240(2) 0.0207(2) 0.01872(17) -0.00112(16) -0.00214(14) 0.00031(17)
I1 0.02358(19) 0.0378(3) 0.03303(18) 0.00139(18) 0.00011(14) -0.00004(18)
N1 0.023(2) 0.021(3) 0.026(2) 0.008(2) -0.0030(17) 0.000(2)
C1 0.017(3) 0.034(4) 0.015(2) 0.003(2) -0.0006(19) 0.004(3)
Sn2 0.0226(2) 0.0240(2) 0.02127(17) -0.00252(17) -0.00343(14) 0.00041(17)
I2 0.0334(2) 0.0449(3) 0.03241(19) -0.00477(18) 0.00364(16) 0.00922(19)
C2 0.047(4) 0.021(3) 0.023(3) 0.003(2) -0.010(2) -0.001(3)
C3 0.050(4) 0.036(4) 0.031(3) 0.004(3) -0.004(3) 0.014(3)
C4 0.031(3) 0.035(4) 0.037(3) -0.010(3) -0.005(2) 0.013(3)
C5 0.029(4) 0.054(4) 0.040(3) -0.005(3) -0.001(3) 0.012(3)
C6 0.026(4) 0.039(4) 0.069(4) 0.004(3) 0.008(3) -0.003(3)
C11 0.009(3) 0.025(3) 0.028(3) -0.006(2) 0.008(2) -0.002(2)
C12 0.036(4) 0.030(4) 0.026(3) 0.000(3) -0.001(2) 0.001(3)
C13 0.046(4) 0.032(4) 0.045(3) -0.010(3) 0.008(3) -0.002(3)
C14 0.029(4) 0.026(4) 0.063(4) -0.013(3) 0.009(3) 0.000(3)
C15 0.037(4) 0.038(4) 0.043(3) 0.001(3) 0.000(3) 0.000(3)
C16 0.042(4) 0.019(3) 0.022(3) -0.001(2) 0.001(2) 0.001(3)
C21 0.010(3) 0.032(4) 0.022(3) 0.002(2) -0.003(2) -0.004(2)
C22 0.029(3) 0.030(4) 0.030(3) -0.005(3) -0.006(2) -0.004(3)
C23 0.040(4) 0.041(4) 0.029(3) -0.001(3) -0.005(3) -0.013(3)
C24 0.033(4) 0.090(6) 0.046(4) -0.004(4) -0.011(3) -0.011(4)
C25 0.027(4) 0.121(7) 0.049(4) -0.031(4) 0.000(3) 0.011(4)
C26 0.028(4) 0.089(6) 0.038(3) -0.030(3) -0.010(3) -0.002(3)
C31 0.024(3) 0.020(3) 0.030(3) 0.002(2) -0.005(2) -0.005(2)
C32 0.033(4) 0.031(4) 0.033(3) 0.002(3) -0.011(2) 0.001(3)
C33 0.034(4) 0.038(4) 0.059(4) 0.001(3) -0.019(3) -0.004(3)
C34 0.053(4) 0.019(4) 0.050(4) 0.015(3) -0.019(3) -0.014(3)
C35 0.047(4) 0.029(4) 0.039(3) 0.003(3) 0.002(3) -0.008(3)
C36 0.034(4) 0.024(4) 0.037(3) -0.004(3) -0.003(3) -0.004(3)

loop_
_atom_type_symbol
_atom_type_description
_atom_type_scat_dispersion_real
_atom_type_scat_dispersion_imag
_atom_type_scat_source
C C 0.0033 0.0016 'International Tables Vol C Tables 4.2.6.8 and 6.1.1.4'
H H 0.0000 0.0000 'International Tables Vol C Tables 4.2.6.8 and 6.1.1.4'
N N 0.0061 0.0033 'International Tables Vol C Tables 4.2.6.8 and 6.1.1.4'
Sn Sn -0.6537 1.4246 'International Tables Vol C Tables 4.2.6.8 and 6.1.1.4'
I I -0.4742 1.8119 'International Tables Vol C Tables 4.2.6.8 and 6.1.1.4'

loop_
_geom_angle_atom_site_label_1
_geom_angle_atom_site_label_2
_geom_angle_atom_site_label_3
_geom_angle
C2 Sn1 C1 130.83(17)
C2 Sn1 C11 119.09(15)
C1 Sn1 C11 109.69(15)
C2 Sn1 N1 79.06(15)
C1 Sn1 N1 92.71(13)
C11 Sn1 N1 93.56(12)
C2 Sn1 I1 91.58(13)
C1 Sn1 I1 90.29(11)
C11 Sn1 I1 94.64(8)
N1 Sn1 I1 169.76(9)
C6 N1 C5 109.2(4)
C6 N1 C4 109.2(4)
C5 N1 C4 110.1(4)
C6 N1 Sn1 113.3(3)
C5 N1 Sn1 112.9(3)
C4 N1 Sn1 101.9(2)
Sn2 C1 Sn1 118.54(19)
Sn2 C1 H1A 107.7
Sn1 C1 H1A 107.7
Sn2 C1 H1B 107.7
Sn1 C1 H1B 107.7
H1A C1 H1B 107.1
C1 Sn2 C21 114.67(14)
C1 Sn2 C31 113.22(13)
C21 Sn2 C31 113.91(12)
C1 Sn2 I2 105.47(10)
C21 Sn2 I2 104.32(9)
C31 Sn2 I2 103.77(9)
C3 C2 Sn1 112.1(3)
C3 C2 H2A 109.2
Sn1 C2 H2A 109.2
C3 C2 H2B 109.2
Sn1 C2 H2B 109.2
H2A C2 H2B 107.9
C2 C3 C4 111.5(4)
C2 C3 H3A 109.3
C4 C3 H3A 109.3
C2 C3 H3B 109.3
C4 C3 H3B 109.3
H3A C3 H3B 108.0
N1 C4 C3 110.8(4)
N1 C4 H4A 109.5
C3 C4 H4A 109.5
N1 C4 H4B 109.5
C3 C4 H4B 109.5
H4A C4 H4B 108.1
N1 C5 H5A 109.5
N1 C5 H5B 109.5
H5A C5 H5B 109.5
N1 C5 H5C 109.5
H5A C5 H5C 109.5
H5B C5 H5C 109.5
N1 C6 H6A 109.5
N1 C6 H6B 109.5
H6A C6 H6B 109.5
N1 C6 H6C 109.5
H6A C6 H6C 109.5
H6B C6 H6C 109.5
C12 C11 C16 120.0
C12 C11 Sn1 122.38(18)
C16 C11 Sn1 117.59(18)
C13 C12 C11 120.0
C13 C12 H12 120.0
C11 C12 H12 120.0
C12 C13 C14 120.0
C12 C13 H13 120.0
C14 C13 H13 120.0
C15 C14 C13 120.0
C15 C14 H14 120.0
C13 C14 H14 120.0
C16 C15 C14 120.0
C16 C15 H15 120.0
C14 C15 H15 120.0
C15 C16 C11 120.0
C15 C16 H16 120.0
C11 C16 H16 120.0
C22 C21 C26 120.0
C22 C21 Sn2 119.45(18)
C26 C21 Sn2 120.55(18)
C21 C22 C23 120.0
C21 C22 H22 120.0
C23 C22 H22 120.0
C24 C23 C22 120.0
C24 C23 H23 120.0
C22 C23 H23 120.0
C23 C24 C25 120.0
C23 C24 H24 120.0
C25 C24 H24 120.0
C26 C25 C24 120.0
C26 C25 H25 120.0
C24 C25 H25 120.0
C25 C26 C21 120.0
C25 C26 H26 120.0
C21 C26 H26 120.0
C32 C31 C36 120.0
C32 C31 Sn2 121.59(19)
C36 C31 Sn2 118.28(19)
C31 C32 C33 120.0
C31 C32 H32 120.0
C33 C32 H32 120.0
C34 C33 C32 120.0
C34 C33 H33 120.0
C32 C33 H33 120.0
C33 C34 C35 120.0
C33 C34 H34 120.0
C35 C34 H34 120.0
C36 C35 C34 120.0
C36 C35 H35 120.0
C34 C35 H35 120.0
C35 C36 C31 120.0
C35 C36 H36 120.0
C31 C36 H36 120.0

loop_
_geom_bond_atom_site_label_1
_geom_bond_atom_site_label_2
_geom_bond_distance
Sn1 C2 2.135(4)
Sn1 C1 2.135(3)
Sn1 C11 2.144(2)
Sn1 N1 2.433(3)
Sn1 I1 2.9613(4)
N1 C6 1.468(6)
N1 C5 1.480(5)
N1 C4 1.488(5)
C1 Sn2 2.108(4)
C1 H1A 0.9700
C1 H1B 0.9700
Sn2 C21 2.131(2)
Sn2 C31 2.141(2)
Sn2 I2 2.7050(5)
C2 C3 1.502(6)
C2 H2A 0.9700
C2 H2B 0.9700
C3 C4 1.509(7)
C3 H3A 0.9700
C3 H3B 0.9700
C4 H4A 0.9700
C4 H4B 0.9700
C5 H5A 0.9600
C5 H5B 0.9600
C5 H5C 0.9600
C6 H6A 0.9600
C6 H6B 0.9600
C6 H6C 0.9600
C11 C12 1.3900
C11 C16 1.3900
C12 C13 1.3900
C12 H12 0.9300
C13 C14 1.3900
C13 H13 0.9300
C14 C15 1.3900
C14 H14 0.9300
C15 C16 1.3900
C15 H15 0.9300
C16 H16 0.9300
C21 C22 1.3900
C21 C26 1.3900
C22 C23 1.3900
C22 H22 0.9300
C23 C24 1.3900
C23 H23 0.9300
C24 C25 1.3900
C24 H24 0.9300
C25 C26 1.3900
C25 H25 0.9300
C26 H26 0.9300
C31 C32 1.3900
C31 C36 1.3900
C32 C33 1.3900
C32 H32 0.9300
C33 C34 1.3900
C33 H33 0.9300
C34 C35 1.3900
C34 H34 0.9300
C35 C36 1.3900
C35 H35 0.9300
C36 H36 0.9300

loop_
_geom_torsion_atom_site_label_1
_geom_torsion_atom_site_label_2
_geom_torsion_atom_site_label_3
_geom_torsion_atom_site_label_4
_geom_torsion
Sn1 C2 C3 C4 37.5(5)
C6 N1 C4 C3 164.2(4)
C5 N1 C4 C3 -75.9(5)
Sn1 N1 C4 C3 44.1(4)
C2 C3 C4 N1 -57.8(5)
C16 C11 C12 C13 0.0
Sn1 C11 C12 C13 178.1(2)
C11 C12 C13 C14 0.0
C12 C13 C14 C15 0.0
C13 C14 C15 C16 0.0
C14 C15 C16 C11 0.0
C12 C11 C16 C15 0.0
Sn1 C11 C16 C15 -178.21(19)
C26 C21 C22 C23 0.0
Sn2 C21 C22 C23 179.3(2)
C21 C22 C23 C24 0.0
C22 C23 C24 C25 0.0
C23 C24 C25 C26 0.0
C24 C25 C26 C21 0.0
C22 C21 C26 C25 0.0
Sn2 C21 C26 C25 -179.3(2)
C36 C31 C32 C33 0.0
Sn2 C31 C32 C33 175.7(2)
C31 C32 C33 C34 0.0
C32 C33 C34 C35 0.0
C33 C34 C35 C36 0.0
C34 C35 C36 C31 0.0
C32 C31 C36 C35 0.0
Sn2 C31 C36 C35 -175.85(19)
